data_4113628
loop_
_publ_author_name
'Ivor Bull'
'Philip Lightfoot'
'Luis A. Villaescusa'
'Lucy M. Bull'
'Richard K. B. Gover'
'John S. O. Evans'
'Russell E. Morris'

_publ_section_title
;
 An X-ray Diffraction and MAS NMR Study of the Thermal Expansion
 Properties of Calcined Siliceous Ferrierite
;
_journal_name_full 'Journal of the American Chemical Society'
_journal_page_first 4342
_journal_page_last 4349
_journal_paper_doi 10.1021/ja0292400
_journal_volume 125
_journal_year 2003
_chemical_formula_sum 'O72 Si36'
_chemical_formula_weight 2163.24
_chemical_name_systematic
;
 ?
;
_space_group_IT_number 58
_symmetry_cell_setting orthorhombic
_symmetry_space_group_name_Hall '-P 2 2n'
_symmetry_space_group_name_H-M 'P n n m'
_atom_sites_solution_hydrogens geom
_atom_sites_solution_primary direct
_atom_sites_solution_secondary difmap
_audit_conform_dict_location ftp://ftp.iucr.org/pub/cif_core.dic
_audit_conform_dict_name cif_core.dic
_audit_conform_dict_version 2.2
_audit_creation_date 2002-08-30T15:42:05-00:00
_audit_creation_method 'WinGX routine CIF_UPDATE'
_cell_angle_alpha 90
_cell_angle_beta 90
_cell_angle_gamma 90
_cell_formula_units_Z 1
_cell_length_a 7.4119(9)
_cell_length_b 14.0747(18)
_cell_length_c 18.681(2)
_cell_measurement_temperature 293(2)
_cell_volume 1948.8(4)
_computing_structure_refinement 'SHELXL-97 (Sheldrick, 1997)'
_diffrn_ambient_temperature 167(2)
_diffrn_measured_fraction_theta_full 0.932
_diffrn_measured_fraction_theta_max 0.932
_diffrn_radiation_monochromator silicon
_diffrn_radiation_wavelength 0.6892
_diffrn_reflns_av_R_equivalents 0.0505
_diffrn_reflns_av_unetI/netI 0.0448
_diffrn_reflns_limit_h_max 7
_diffrn_reflns_limit_h_min -10
_diffrn_reflns_limit_k_max 20
_diffrn_reflns_limit_k_min -19
_diffrn_reflns_limit_l_max 25
_diffrn_reflns_limit_l_min -16
_diffrn_reflns_number 11042
_diffrn_reflns_theta_full 29.5
_diffrn_reflns_theta_max 29.5
_diffrn_reflns_theta_min 2.81
_exptl_absorpt_coefficient_mu 0.616
_exptl_absorpt_correction_type none
_exptl_crystal_density_diffrn 1.841
_exptl_crystal_F_000 1080
_refine_diff_density_max 0.626
_refine_diff_density_min -0.435
_refine_diff_density_rms 0.117
_refine_ls_extinction_method none
_refine_ls_goodness_of_fit_ref 1.032
_refine_ls_hydrogen_treatment mixed
_refine_ls_matrix_type full
_refine_ls_number_parameters 125
_refine_ls_number_reflns 2861
_refine_ls_number_restraints 0
_refine_ls_restrained_S_all 1.032
_refine_ls_R_factor_all 0.0649
_refine_ls_R_factor_gt 0.0453
_refine_ls_shift/su_max 0.001
_refine_ls_shift/su_mean 0
_refine_ls_structure_factor_coef Fsqd
_refine_ls_weighting_details 'calc w=1/[\s^2^(Fo^2^)+(0.0581P)^2^+1.1220P] where P=(Fo^2^+2Fc^2^)/3'
_refine_ls_weighting_scheme calc
_refine_ls_wR_factor_gt 0.1025
_refine_ls_wR_factor_ref 0.1083
_reflns_number_gt 2226
_reflns_number_total 2861
_reflns_threshold_expression >2sigma(I)
_cod_data_source_file ja0292400si20030117_034911.cif
_cod_data_source_block 167
_cod_original_cell_volume 1948.9(4)
_cod_database_code 4113628

loop_
_symmetry_equiv_pos_as_xyz
'x, y, z'
'-x, -y, z'
'x+1/2, -y+1/2, -z+1/2'
'-x+1/2, y+1/2, -z+1/2'
'-x, -y, -z'
'x, y, -z'
'-x-1/2, y-1/2, z-1/2'
'x-1/2, -y-1/2, z-1/2'

loop_
_atom_site_label
_atom_site_type_symbol
_atom_site_fract_x
_atom_site_fract_y
_atom_site_fract_z
_atom_site_U_iso_or_equiv
_atom_site_adp_type
_atom_site_occupancy
_atom_site_symmetry_multiplicity
_atom_site_calc_flag
_atom_site_refinement_flags
Si1 Si 0.22178(9) 0.69727(5) 0.33291(4) 0.00859(15) Uani 1 1 d .
Si2 Si 0.19067(9) 0.29226(5) 0.31719(3) 0.00769(15) Uani 1 1 d .
Si3 Si 0.51140(9) 0.79936(5) 0.41681(4) 0.00683(15) Uani 1 1 d .
Si4 Si 0.5 1 0.34751(5) 0.00828(19) Uani 1 2 d S
Si5 Si 0.29197(9) 0.49932(5) 0.27318(4) 0.01013(15) Uani 1 1 d .
O1 O 0.5562(4) 0.78995(19) 0.5 0.0130(5) Uani 1 2 d S
O2 O 0.5 0.5 0.25019(16) 0.0201(6) Uani 1 2 d S
O3 O 0.2422(3) 0.40241(14) 0.31307(11) 0.0223(4) Uani 1 1 d .
O4 O 0.4775(3) 0.90853(14) 0.39720(11) 0.0185(4) Uani 1 1 d .
O5 O 0.2517(3) 0.58473(14) 0.32782(10) 0.0177(4) Uani 1 1 d .
O6 O 0.3332(2) 0.73871(13) 0.39933(9) 0.0128(4) Uani 1 1 d .
O7 O 0.3207(2) 0.23921(14) 0.37163(10) 0.0158(4) Uani 1 1 d .
O8 O 0.0127(3) 0.71992(16) 0.34505(12) 0.0204(4) Uani 1 1 d .
O9 O 0.2945(3) 0.74691(15) 0.26110(10) 0.0196(4) Uani 1 1 d .
O10 O 0.6747(3) 0.98722(15) 0.29818(11) 0.0228(5) Uani 1 1 d .

loop_
_atom_site_aniso_label
_atom_site_aniso_U_11
_atom_site_aniso_U_22
_atom_site_aniso_U_33
_atom_site_aniso_U_23
_atom_site_aniso_U_13
_atom_site_aniso_U_12
Si1 0.0075(3) 0.0094(3) 0.0088(3) -0.0011(2) -0.0021(2) 0.0004(2)
Si2 0.0070(3) 0.0085(3) 0.0076(3) 0.0001(2) -0.0002(2) 0.0005(2)
Si3 0.0071(3) 0.0084(3) 0.0050(3) 0.0000(2) 0.0005(2) -0.0004(2)
Si4 0.0079(4) 0.0084(4) 0.0085(4) 0 0 0.0003(3)
Si5 0.0080(3) 0.0093(3) 0.0131(3) -0.0008(2) -0.0016(3) 0.0005(2)
O1 0.0128(12) 0.0179(13) 0.0082(11) 0 0 -0.0020(10)
O2 0.0086(12) 0.0327(16) 0.0191(13) 0 0 0.0033(11)
O3 0.0325(11) 0.0092(9) 0.0253(10) 0.0015(8) 0.0045(10) -0.0031(8)
O4 0.0240(11) 0.0114(9) 0.0200(10) 0.0050(8) 0.0050(8) 0.0002(8)
O5 0.0246(10) 0.0105(9) 0.0182(9) -0.0034(7) 0.0043(8) 0.0014(7)
O6 0.0126(8) 0.0176(9) 0.0083(8) -0.0007(7) -0.0018(7) -0.0054(7)
O7 0.0127(9) 0.0200(10) 0.0146(8) 0.0037(7) -0.0044(8) 0.0035(7)
O8 0.0098(9) 0.0264(11) 0.0249(10) -0.0079(9) -0.0026(8) 0.0038(7)
O9 0.0259(11) 0.0245(10) 0.0085(9) 0.0058(7) -0.0017(8) -0.0008(9)
O10 0.0178(10) 0.0298(12) 0.0209(10) 0.0023(8) 0.0107(9) 0.0033(8)

loop_
_atom_type_symbol
_atom_type_description
_atom_type_scat_dispersion_real
_atom_type_scat_dispersion_imag
_atom_type_scat_source
O O 0.0106 0.006 'International Tables Vol C Tables 4.2.6.8 and 6.1.1.4'
Si Si 0.0817 0.0704 'International Tables Vol C Tables 4.2.6.8 and 6.1.1.4'

loop_
_geom_angle_atom_site_label_1
_geom_angle_atom_site_label_2
_geom_angle_atom_site_label_3
_geom_angle
_geom_angle_site_symmetry_1
_geom_angle_site_symmetry_3
O8 Si1 O6 108.53(11) . .
O8 Si1 O5 109.87(12) . .
O6 Si1 O5 109.56(11) . .
O8 Si1 O9 110.92(12) . .
O6 Si1 O9 108.42(10) . .
O5 Si1 O9 109.51(11) . .
O7 Si2 O3 110.00(12) . .
O7 Si2 O9 110.87(11) . 4_545
O3 Si2 O9 109.06(11) . 4_545
O7 Si2 O8 108.20(11) . 2_565
O3 Si2 O8 110.10(12) . 2_565
O9 Si2 O8 108.59(12) 4_545 2_565
O1 Si3 O7 108.91(12) . 2_665
O1 Si3 O4 109.62(13) . .
O7 Si3 O4 109.13(11) 2_665 .
O1 Si3 O6 108.98(12) . .
O7 Si3 O6 110.63(11) 2_665 .
O4 Si3 O6 109.55(11) . .
O4 Si4 O4 108.88(16) 2_675 .
O4 Si4 O10 109.21(11) 2_675 2_675
O4 Si4 O10 109.94(11) . 2_675
O4 Si4 O10 109.94(11) 2_675 .
O4 Si4 O10 109.21(11) . .
O10 Si4 O10 109.65(17) 2_675 .
O3 Si5 O2 110.66(10) . .
O3 Si5 O10 111.33(12) . 3_465
O2 Si5 O10 107.36(14) . 3_465
O3 Si5 O5 107.45(11) . .
O2 Si5 O5 110.20(10) . .
O10 Si5 O5 109.87(12) 3_465 .
Si3 O1 Si3 154.08(19) 6_556 .
Si5 O2 Si5 148.9(2) 2_665 .
Si5 O3 Si2 154.92(15) . .
Si4 O4 Si3 153.09(14) . .
Si1 O5 Si5 143.50(14) . .
Si1 O6 Si3 140.86(12) . .
Si2 O7 Si3 166.03(14) . 2_665
Si1 O8 Si2 147.56(15) . 2_565
Si2 O9 Si1 163.87(15) 4 .
Si4 O10 Si5 154.81(16) . 3_565

loop_
_geom_bond_atom_site_label_1
_geom_bond_atom_site_label_2
_geom_bond_distance
_geom_bond_site_symmetry_2
Si1 O8 1.598(2) .
Si1 O6 1.6005(18) .
Si1 O5 1.602(2) .
Si1 O9 1.6057(19) .
Si2 O7 1.5876(19) .
Si2 O3 1.598(2) .
Si2 O9 1.5996(19) 4_545
Si2 O8 1.604(2) 2_565
Si3 O1 1.5948(9) .
Si3 O7 1.5987(19) 2_665
Si3 O4 1.600(2) .
Si3 O6 1.6062(19) .
Si4 O4 1.596(2) 2_675
Si4 O4 1.596(2) .
Si4 O10 1.600(2) 2_675
Si4 O10 1.600(2) .
Si5 O3 1.598(2) .
Si5 O2 1.6006(11) .
Si5 O10 1.603(2) 3_465
Si5 O5 1.605(2) .
O1 Si3 1.5948(9) 6_556
O2 Si5 1.6006(11) 2_665
O7 Si3 1.5987(19) 2_665
O8 Si2 1.604(2) 2_565
O9 Si2 1.5996(19) 4
O10 Si5 1.603(2) 3_565

loop_
_geom_torsion_atom_site_label_1
_geom_torsion_atom_site_label_2
_geom_torsion_atom_site_label_3
_geom_torsion_atom_site_label_4
_geom_torsion
_geom_torsion_site_symmetry_1
_geom_torsion_site_symmetry_4
O7 Si3 O1 Si3 -178.4(4) 2_665 6_556
O4 Si3 O1 Si3 62.3(5) . 6_556
O6 Si3 O1 Si3 -57.6(5) . 6_556
O3 Si5 O2 Si5 -65.64(10) . 2_665
O10 Si5 O2 Si5 172.69(9) 3_465 2_665
O5 Si5 O2 Si5 53.06(9) . 2_665
O2 Si5 O3 Si2 -79.7(4) . .
O10 Si5 O3 Si2 39.6(4) 3_465 .
O5 Si5 O3 Si2 159.9(3) . .
O7 Si2 O3 Si5 128.9(4) . .
O9 Si2 O3 Si5 7.1(4) 4_545 .
O8 Si2 O3 Si5 -111.9(4) 2_565 .
O4 Si4 O4 Si3 -141.9(4) 2_675 .
O10 Si4 O4 Si3 98.5(3) 2_675 .
O10 Si4 O4 Si3 -21.8(4) . .
O1 Si3 O4 Si4 137.2(3) . .
O7 Si3 O4 Si4 18.0(4) 2_665 .
O6 Si3 O4 Si4 -103.3(3) . .
O8 Si1 O5 Si5 105.2(2) . .
O6 Si1 O5 Si5 -135.7(2) . .
O9 Si1 O5 Si5 -16.9(3) . .
O3 Si5 O5 Si1 -163.3(2) . .
O2 Si5 O5 Si1 76.1(3) . .
O10 Si5 O5 Si1 -42.0(3) 3_465 .
O8 Si1 O6 Si3 -134.0(2) . .
O5 Si1 O6 Si3 106.0(2) . .
O9 Si1 O6 Si3 -13.5(2) . .
O1 Si3 O6 Si1 -166.5(2) . .
O7 Si3 O6 Si1 -46.8(2) 2_665 .
O4 Si3 O6 Si1 73.6(2) . .
O3 Si2 O7 Si3 -44.1(6) . 2_665
O9 Si2 O7 Si3 76.7(6) 4_545 2_665
O8 Si2 O7 Si3 -164.4(6) 2_565 2_665
O6 Si1 O8 Si2 -175.9(3) . 2_565
O5 Si1 O8 Si2 -56.1(3) . 2_565
O9 Si1 O8 Si2 65.1(3) . 2_565
O8 Si1 O9 Si2 -29.3(6) . 4
O6 Si1 O9 Si2 -148.4(5) . 4
O5 Si1 O9 Si2 92.1(6) . 4
O4 Si4 O10 Si5 -93.3(4) 2_675 3_565
O4 Si4 O10 Si5 147.3(4) . 3_565
O10 Si4 O10 Si5 26.8(3) 2_675 3_565
